data_4504620
loop_
_publ_author_name
'Stephenson, Maria D.'
'Hardie, Michaele J.'

_publ_section_title
;
 Extended Structures of Transition Metal Complexes of
 6,7-Dicyanodipyridoquinoxaline:&#x2009; \p-Stacking, Weak Hydrogen
 Bonding, and CN&#x00B7;&#x00B7;&#x00B7;\p Interactions
;
_journal_issue 2
_journal_name_full 'Crystal Growth &amp; Design'
_journal_page_first 423
_journal_paper_doi 10.1021/cg050366t
_journal_volume 6
_journal_year 2006
_chemical_formula_sum 'C66 H31 Br4 Cu2 N25 O2'
_chemical_formula_weight 1652.88
_chemical_name_systematic
; 
 dibromobis(6,7-dicyanodipyridoquinoxaline)copper(II) bromobis(6,7-dicyanodipyridoquinoxaline)copper(II) bromide 
 hydrate acetonitrile solvate
;
_space_group_IT_number 14
_symmetry_cell_setting monoclinic
_symmetry_space_group_name_Hall '-P 2yn'
_symmetry_space_group_name_H-M 'P 1 21/n 1'
_atom_sites_solution_hydrogens geom
_atom_sites_solution_primary direct
_atom_sites_solution_secondary difmap
_audit_creation_method SHELXL-97
_cell_angle_alpha 90.00
_cell_angle_beta 96.12
_cell_angle_gamma 90.00
_cell_formula_units_Z 4
_cell_length_a 22.9779(3)
_cell_length_b 11.8038(2)
_cell_length_c 24.2001(3)
_cell_measurement_temperature 150(2)
_cell_volume 6526.30(16)
_computing_structure_refinement 'SHELXL-97 (Sheldrick, 1997)'
_computing_structure_solution 'SHELXS-97 (Sheldrick, 1990)'
_diffrn_ambient_temperature 150(2)
_diffrn_measured_fraction_theta_full 0.999
_diffrn_measured_fraction_theta_max 0.999
_diffrn_measurement_device_type CCD
_diffrn_radiation_monochromator graphite
_diffrn_radiation_source 'fine-focus sealed tube'
_diffrn_radiation_type MoK\a
_diffrn_radiation_wavelength 0.71073
_diffrn_reflns_av_R_equivalents 0.1533
_diffrn_reflns_av_sigmaI/netI 0.0753
_diffrn_reflns_limit_h_max 27
_diffrn_reflns_limit_h_min -27
_diffrn_reflns_limit_k_max 14
_diffrn_reflns_limit_k_min -14
_diffrn_reflns_limit_l_max 28
_diffrn_reflns_limit_l_min -28
_diffrn_reflns_number 77277
_diffrn_reflns_theta_full 25.00
_diffrn_reflns_theta_max 25.00
_diffrn_reflns_theta_min 2.08
_exptl_absorpt_coefficient_mu 3.168
_exptl_absorpt_correction_T_max 0.7023
_exptl_absorpt_correction_T_min 0.3638
_exptl_absorpt_correction_type multi-scan
_exptl_crystal_colour green
_exptl_crystal_density_diffrn 1.682
_exptl_crystal_density_method 'not measured'
_exptl_crystal_description plate
_exptl_crystal_F_000 3264
_exptl_crystal_size_max 0.40
_exptl_crystal_size_mid 0.23
_exptl_crystal_size_min 0.12
_refine_diff_density_max '3.823 (1 A from Br6)'
_refine_diff_density_min -1.373
_refine_diff_density_rms 0.181
_refine_ls_extinction_method none
_refine_ls_goodness_of_fit_ref 1.070
_refine_ls_hydrogen_treatment noref
_refine_ls_matrix_type full
_refine_ls_number_parameters 932
_refine_ls_number_reflns 11448
_refine_ls_number_restraints 0
_refine_ls_restrained_S_all 1.070
_refine_ls_R_factor_all 0.1120
_refine_ls_R_factor_gt 0.0792
_refine_ls_shift/su_max 0.000
_refine_ls_shift/su_mean 0.000
_refine_ls_structure_factor_coef Fsqd
_refine_ls_weighting_details 'calc w=1/[\s^2^(Fo^2^)+(0.1344P)^2^+29.1281P] where P=(Fo^2^+2Fc^2^)/3'
_refine_ls_weighting_scheme calc
_refine_ls_wR_factor_gt 0.2177
_refine_ls_wR_factor_ref 0.2490
_reflns_number_gt 8028
_reflns_number_total 11448
_reflns_threshold_expression >2sigma(I)
_cod_data_source_file cg050366tsi20051006_114457.cif
_cod_data_source_block c:
_cod_depositor_comments
;
The following automatic conversions were performed:

'_symmetry_cell_setting' value 'Monoclinic' changed to 'monoclinic'
according to /home/saulius/struct/CIF-dictionaries/cif_core.dic
dictionary named 'cif_core.dic' version 2.4.1 from
2010-06-29.

'_exptl_absorpt_correction_type' value 'multiscan'
changed to 'multi-scan' according to
/home/saulius/struct/CIF-dictionaries/cif_core.dic dictionary named
'cif_core.dic' version 2.4.1 from 2010-06-29.

Automatic conversion script
Id: cif_fix_values 1715 2011-07-08 13:25:40Z adriana 
;
_cod_original_cell_volume 6526.33(16)
_cod_original_sg_symbol_H-M P2(1)/n
_cod_database_code 4504620

loop_
_symmetry_equiv_pos_as_xyz
'x, y, z'
'-x+1/2, y+1/2, -z+1/2'
'-x, -y, -z'
'x-1/2, -y-1/2, z-1/2'

loop_
_atom_site_label
_atom_site_type_symbol
_atom_site_fract_x
_atom_site_fract_y
_atom_site_fract_z
_atom_site_U_iso_or_equiv
_atom_site_adp_type
_atom_site_occupancy
_atom_site_symmetry_multiplicity
_atom_site_calc_flag
_atom_site_refinement_flags
_atom_site_disorder_assembly
_atom_site_disorder_group
Br1 Br 0.4382(4) 0.5445(5) 0.1527(3) 0.064(2) Uani 0.15 1 d P A 2
Cu1 Cu 0.52535(4) 0.39624(8) 0.17898(3) 0.0278(2) Uani 1 1 d . . .
N1 N 0.5255(3) 0.4026(5) 0.2613(2) 0.0285(13) Uani 1 1 d . A .
Br2 Br 0.49491(6) 0.59080(8) 0.17009(4) 0.0472(3) Uani 0.85 1 d P A 1
Cu2 Cu 0.46501(4) 0.89449(8) 0.32532(3) 0.0332(3) Uani 1 1 d . . .
O1 O 0.6159(4) 0.5398(6) 0.1859(3) 0.044(2) Uani 0.70 1 d P B 1
C2 C 0.4874(3) 0.4588(7) 0.2893(3) 0.0323(17) Uani 1 1 d . . .
H2 H 0.4549 0.4955 0.2692 0.039 Uiso 1 1 calc R A .
Br3 Br 0.38438(4) 1.03775(8) 0.31388(4) 0.0493(3) Uani 1 1 d . C .
C3 C 0.4941(3) 0.4647(7) 0.3470(3) 0.0346(18) Uani 1 1 d . A .
H3 H 0.4660 0.5045 0.3657 0.042 Uiso 1 1 calc R . .
Br4 Br 0.5084(6) 1.0867(7) 0.3297(3) 0.059(3) Uani 0.10 1 d P C 2
O2 O 0.2180(4) 0.6016(9) -0.1710(4) 0.036(3) Uani 0.50 1 d P D 1
C4 C 0.5410(3) 0.4133(6) 0.3774(3) 0.0294(16) Uani 1 1 d . . .
H4 H 0.5460 0.4180 0.4169 0.035 Uiso 1 1 calc R A .
Br5 Br 0.56625(4) 1.04450(8) 0.34707(4) 0.0412(3) Uani 0.90 1 d P E 1
N5 N 0.6414(2) 0.2988(5) 0.4307(2) 0.0276(13) Uani 1 1 d . A .
C83 C 0.2776(5) 0.3923(9) 0.1670(4) 0.058(3) Uani 1 1 d . . .
H83A H 0.2971 0.3948 0.2050 0.09(4) Uiso 1 1 calc R . .
H83B H 0.2640 0.3150 0.1583 0.12(5) Uiso 1 1 calc R . .
H83C H 0.2441 0.4441 0.1637 0.12(5) Uiso 1 1 calc R . .
Br6 Br 0.53887(9) 0.45541(14) 0.52567(7) 0.0483(5) Uani 0.50 1 d P . .
N6 N 0.7089(3) 0.2530(8) 0.5618(3) 0.059(2) Uani 1 1 d . . .
C82 C 0.3172(5) 0.4252(10) 0.1298(5) 0.066(3) Uani 1 1 d . . .
C6 C 0.6987(3) 0.2485(8) 0.5142(3) 0.0400(19) Uani 1 1 d . A .
Br7 Br 0.46321(9) -0.04396(15) -0.02779(7) 0.0491(5) Uani 0.50 1 d P . .
N7 N 0.8135(4) 0.0676(7) 0.4675(4) 0.059(2) Uani 1 1 d . . .
C7 C 0.7733(4) 0.1169(7) 0.4486(3) 0.0371(18) Uani 1 1 d . . .
N81 N 0.3504(5) 0.4586(10) 0.0981(5) 0.098(4) Uani 1 1 d . . .
N8 N 0.7163(2) 0.1787(5) 0.3676(2) 0.0297(14) Uani 1 1 d . . .
C9 C 0.6948(3) 0.1737(7) 0.2492(3) 0.0364(18) Uani 1 1 d . A .
H9 H 0.7299 0.1381 0.2646 0.044 Uiso 1 1 calc R . .
C10 C 0.6779(4) 0.1707(7) 0.1928(3) 0.043(2) Uani 1 1 d . A .
H10 H 0.7007 0.1303 0.1688 0.052 Uiso 1 1 calc R . .
C11 C 0.6277(4) 0.2267(7) 0.1713(3) 0.0369(19) Uani 1 1 d . . .
H11 H 0.6163 0.2221 0.1324 0.044 Uiso 1 1 calc R A .
N12 N 0.5948(3) 0.2862(5) 0.2021(2) 0.0299(14) Uani 1 1 d . A .
C13 C 0.5709(3) 0.3506(6) 0.2903(3) 0.0237(15) Uani 1 1 d . . .
C14 C 0.6096(3) 0.2877(6) 0.2581(3) 0.0260(15) Uani 1 1 d . A .
C15 C 0.5812(3) 0.3537(6) 0.3484(3) 0.0263(15) Uani 1 1 d . A .
C16 C 0.6581(3) 0.2318(6) 0.2834(3) 0.0271(16) Uani 1 1 d . . .
C17 C 0.6314(3) 0.2951(6) 0.3757(3) 0.0224(14) Uani 1 1 d . . .
C18 C 0.6702(3) 0.2359(6) 0.3436(3) 0.0262(15) Uani 1 1 d . A .
C19 C 0.6869(3) 0.2426(6) 0.4547(3) 0.0291(16) Uani 1 1 d . . .
C20 C 0.7236(3) 0.1800(6) 0.4226(3) 0.0297(16) Uani 1 1 d . A .
N21 N 0.5299(2) 0.3798(5) 0.0974(2) 0.0252(13) Uani 1 1 d . A .
C22 C 0.5697(3) 0.4282(6) 0.0677(3) 0.0283(16) Uani 1 1 d . . .
H22 H 0.6005 0.4712 0.0867 0.034 Uiso 1 1 calc R A .
C23 C 0.5675(3) 0.4177(6) 0.0113(3) 0.0287(16) Uani 1 1 d . A .
H23 H 0.5970 0.4516 -0.0079 0.034 Uiso 1 1 calc R . .
C24 C 0.5222(3) 0.3577(6) -0.0182(3) 0.0268(15) Uani 1 1 d . . .
H24 H 0.5198 0.3511 -0.0575 0.032 Uiso 1 1 calc R A .
N25 N 0.4233(3) 0.2426(6) -0.0703(2) 0.0308(14) Uani 1 1 d . A .
N26 N 0.3576(4) 0.1787(9) -0.2008(3) 0.069(3) Uani 1 1 d . . .
C26 C 0.3676(3) 0.1837(8) -0.1535(3) 0.043(2) Uani 1 1 d . A .
N27 N 0.2481(3) 0.0287(6) -0.1133(3) 0.0473(18) Uani 1 1 d . . .
C27 C 0.2883(3) 0.0712(7) -0.0893(3) 0.0334(18) Uani 1 1 d . . .
N28 N 0.3443(3) 0.1341(5) -0.0066(2) 0.0290(13) Uani 1 1 d . . .
C29 C 0.3627(3) 0.1415(7) 0.1123(3) 0.0335(17) Uani 1 1 d . A .
H29 H 0.3305 0.0973 0.0968 0.040 Uiso 1 1 calc R . .
C30 C 0.3745(3) 0.1533(7) 0.1686(3) 0.0371(19) Uani 1 1 d . A .
H30 H 0.3506 0.1160 0.1926 0.045 Uiso 1 1 calc R . .
C31 C 0.4213(3) 0.2200(7) 0.1908(3) 0.0335(18) Uani 1 1 d . . .
H31 H 0.4290 0.2265 0.2301 0.040 Uiso 1 1 calc R A .
N32 N 0.4558(3) 0.2747(5) 0.1587(2) 0.0282(13) Uani 1 1 d . A .
C33 C 0.4865(3) 0.3191(6) 0.0696(3) 0.0248(15) Uani 1 1 d . . .
C34 C 0.4462(3) 0.2616(6) 0.1029(3) 0.0227(14) Uani 1 1 d . A .
C35 C 0.4803(3) 0.3073(6) 0.0118(3) 0.0217(14) Uani 1 1 d . A .
C36 C 0.4003(3) 0.1971(6) 0.0774(3) 0.0261(15) Uani 1 1 d . . .
C37 C 0.4311(3) 0.2457(6) -0.0146(3) 0.0239(15) Uani 1 1 d . . .
C38 C 0.3912(3) 0.1913(6) 0.0179(3) 0.0257(15) Uani 1 1 d . A .
C39 C 0.3771(3) 0.1873(7) -0.0935(3) 0.0301(16) Uani 1 1 d . . .
C40 C 0.3385(3) 0.1313(6) -0.0614(3) 0.0312(17) Uani 1 1 d . A .
N41 N 0.4640(3) 0.8797(5) 0.4084(2) 0.0289(13) Uani 1 1 d . C .
C42 C 0.4259(3) 0.9263(6) 0.4411(3) 0.0300(16) Uani 1 1 d . . .
H42 H 0.3934 0.9675 0.4239 0.036 Uiso 1 1 calc R C .
C43 C 0.4324(3) 0.9164(6) 0.4973(3) 0.0294(16) Uani 1 1 d . C .
H43 H 0.4046 0.9506 0.5184 0.035 Uiso 1 1 calc R . .
C44 C 0.4787(3) 0.8577(6) 0.5240(3) 0.0261(15) Uani 1 1 d . . .
H44 H 0.4836 0.8510 0.5633 0.031 Uiso 1 1 calc R C .
N45 N 0.5785(3) 0.7380(5) 0.5708(2) 0.0287(13) Uani 1 1 d . C .
N46 N 0.6473(3) 0.6543(7) 0.6983(3) 0.055(2) Uani 1 1 d . . .
C46 C 0.6359(3) 0.6688(7) 0.6515(3) 0.0366(18) Uani 1 1 d . C .
N47 N 0.7551(3) 0.5334(6) 0.6081(3) 0.0481(18) Uani 1 1 d . . .
C47 C 0.7139(4) 0.5733(7) 0.5832(3) 0.0362(18) Uani 1 1 d . . .
N48 N 0.6555(2) 0.6377(5) 0.5026(3) 0.0281(13) Uani 1 1 d . . .
C49 C 0.6308(3) 0.6484(6) 0.3834(3) 0.0327(17) Uani 1 1 d . C .
H49 H 0.6642 0.6049 0.3966 0.039 Uiso 1 1 calc R . .
C50 C 0.6146(4) 0.6622(7) 0.3270(3) 0.043(2) Uani 1 1 d . C .
H50 H 0.6374 0.6282 0.3010 0.052 Uiso 1 1 calc R . .
C51 C 0.5656(3) 0.7252(7) 0.3083(3) 0.0358(18) Uani 1 1 d . . .
H51 H 0.5549 0.7316 0.2695 0.043 Uiso 1 1 calc R C .
N52 N 0.5334(3) 0.7764(5) 0.3427(2) 0.0327(14) Uani 1 1 d . C .
C53 C 0.5089(3) 0.8189(6) 0.4336(3) 0.0251(15) Uani 1 1 d . . .
C54 C 0.5473(3) 0.7634(6) 0.3979(3) 0.0275(16) Uani 1 1 d . C .
C55 C 0.5184(3) 0.8079(6) 0.4911(3) 0.0252(15) Uani 1 1 d . C .
C56 C 0.5961(3) 0.7011(6) 0.4207(3) 0.0273(15) Uani 1 1 d . . .
C57 C 0.5689(3) 0.7449(6) 0.5156(3) 0.0223(14) Uani 1 1 d . . .
C58 C 0.6078(3) 0.6935(6) 0.4805(3) 0.0267(15) Uani 1 1 d . C .
C59 C 0.6250(3) 0.6817(6) 0.5921(3) 0.0288(16) Uani 1 1 d . . .
C60 C 0.6631(3) 0.6306(6) 0.5573(3) 0.0287(16) Uani 1 1 d . C .
N61 N 0.4663(3) 0.8932(5) 0.2421(2) 0.0303(14) Uani 1 1 d . C .
C62 C 0.5043(3) 0.9532(7) 0.2162(3) 0.0365(18) Uani 1 1 d . . .
H62 H 0.5350 0.9917 0.2380 0.044 Uiso 1 1 calc R C .
C63 C 0.5011(3) 0.9621(7) 0.1587(3) 0.0353(18) Uani 1 1 d . C .
H63 H 0.5294 1.0051 0.1419 0.042 Uiso 1 1 calc R . .
C64 C 0.4560(3) 0.9075(7) 0.1259(3) 0.0312(17) Uani 1 1 d . . .
H64 H 0.4528 0.9124 0.0865 0.037 Uiso 1 1 calc R C .
N65 N 0.3593(2) 0.7925(5) 0.0677(2) 0.0294(14) Uani 1 1 d . C .
N66 N 0.2958(3) 0.7522(8) -0.0663(3) 0.057(2) Uani 1 1 d . . .
C66 C 0.3045(3) 0.7475(7) -0.0185(3) 0.0373(19) Uani 1 1 d . C .
N67 N 0.1872(3) 0.5731(7) 0.0152(3) 0.053(2) Uani 1 1 d . . .
C67 C 0.2253(4) 0.6179(7) 0.0407(3) 0.0379(19) Uani 1 1 d . . .
N68 N 0.2798(3) 0.6740(5) 0.1258(2) 0.0319(14) Uani 1 1 d . . .
C69 C 0.2961(4) 0.6578(7) 0.2430(3) 0.0382(19) Uani 1 1 d . C .
H69 H 0.2616 0.6246 0.2248 0.046 Uiso 1 1 calc R . .
C70 C 0.3093(4) 0.6479(8) 0.2997(4) 0.051(2) Uani 1 1 d . C .
H70 H 0.2840 0.6074 0.3212 0.061 Uiso 1 1 calc R . .
C71 C 0.3602(4) 0.6983(8) 0.3249(3) 0.048(2) Uani 1 1 d . . .
H71 H 0.3698 0.6887 0.3637 0.058 Uiso 1 1 calc R C .
N72 N 0.3960(3) 0.7596(6) 0.2967(2) 0.0399(17) Uani 1 1 d . C .
C73 C 0.4236(3) 0.8383(6) 0.2114(3) 0.0268(16) Uani 1 1 d . . .
C74 C 0.3830(3) 0.7691(7) 0.2405(3) 0.0325(18) Uani 1 1 d . C .
C75 C 0.4156(3) 0.8450(6) 0.1532(3) 0.0274(16) Uani 1 1 d . C .
C76 C 0.3350(3) 0.7183(6) 0.2127(3) 0.0294(16) Uani 1 1 d . . .
C77 C 0.3661(3) 0.7856(6) 0.1230(3) 0.0245(15) Uani 1 1 d . . .
C78 C 0.3254(3) 0.7260(6) 0.1522(3) 0.0257(15) Uani 1 1 d . C .
C79 C 0.3134(3) 0.7394(6) 0.0414(3) 0.0294(16) Uani 1 1 d . . .
C80 C 0.2741(3) 0.6781(6) 0.0703(3) 0.0312(17) Uani 1 1 d . C .
O3 O 0.2729(6) 0.5545(12) -0.1881(5) 0.059(3) Uiso 0.50 1 d P . 2
O4 O 0.6867(7) 0.4852(14) 0.2029(7) 0.031(4) Uiso 0.30 1 d P . 2

loop_
_atom_site_aniso_label
_atom_site_aniso_U_11
_atom_site_aniso_U_22
_atom_site_aniso_U_33
_atom_site_aniso_U_23
_atom_site_aniso_U_13
_atom_site_aniso_U_12
Br1 0.117(6) 0.032(3) 0.049(4) 0.008(3) 0.035(4) 0.021(4)
Cu1 0.0348(5) 0.0265(5) 0.0216(5) 0.0006(3) 0.0002(4) 0.0011(4)
N1 0.029(3) 0.028(3) 0.028(3) 0.001(3) 0.000(3) -0.001(3)
Br2 0.0898(9) 0.0290(5) 0.0233(5) 0.0034(4) 0.0083(5) 0.0179(6)
Cu2 0.0462(6) 0.0290(5) 0.0227(5) -0.0007(4) -0.0041(4) 0.0058(4)
O1 0.089(7) 0.024(4) 0.023(4) -0.005(3) 0.019(4) -0.012(4)
C2 0.034(4) 0.033(4) 0.031(4) 0.001(3) 0.004(3) 0.009(3)
Br3 0.0654(6) 0.0455(5) 0.0371(5) 0.0037(4) 0.0062(4) 0.0104(4)
C3 0.033(4) 0.034(4) 0.039(4) 0.007(3) 0.013(3) 0.013(3)
Br4 0.136(10) 0.031(4) 0.012(3) -0.011(3) 0.018(5) -0.051(6)
O2 0.028(5) 0.031(6) 0.046(6) 0.000(5) -0.015(5) 0.003(5)
C4 0.031(4) 0.030(4) 0.029(4) -0.001(3) 0.009(3) 0.000(3)
Br5 0.0565(6) 0.0353(5) 0.0342(5) -0.0081(4) 0.0155(4) -0.0133(4)
N5 0.030(3) 0.031(3) 0.022(3) 0.003(3) 0.003(2) 0.000(3)
C83 0.066(7) 0.053(7) 0.051(6) 0.000(5) -0.003(5) -0.002(5)
Br6 0.0758(12) 0.0362(9) 0.0386(9) -0.0201(7) 0.0332(9) -0.0260(9)
N6 0.058(5) 0.088(7) 0.030(4) 0.001(4) -0.001(3) 0.007(5)
C82 0.075(8) 0.054(7) 0.068(7) -0.002(6) -0.001(6) 0.005(6)
C6 0.032(4) 0.052(5) 0.035(5) 0.002(4) 0.003(3) 0.008(4)
Br7 0.0713(12) 0.0361(9) 0.0458(10) 0.0209(8) 0.0341(9) 0.0256(9)
N7 0.049(5) 0.052(5) 0.075(6) 0.014(4) 0.002(4) 0.017(4)
C7 0.040(5) 0.031(4) 0.039(4) 0.005(4) 0.001(4) 0.004(4)
N81 0.104(9) 0.090(9) 0.101(9) -0.004(7) 0.013(7) 0.034(7)
N8 0.026(3) 0.027(3) 0.036(3) 0.002(3) 0.005(3) 0.002(3)
C9 0.042(5) 0.032(4) 0.037(4) 0.004(3) 0.017(4) 0.011(4)
C10 0.054(5) 0.041(5) 0.036(4) 0.000(4) 0.019(4) 0.013(4)
C11 0.051(5) 0.035(5) 0.026(4) -0.004(3) 0.011(4) 0.001(4)
N12 0.036(3) 0.034(4) 0.020(3) 0.001(3) 0.007(3) -0.003(3)
C13 0.025(4) 0.024(4) 0.023(3) 0.001(3) 0.007(3) -0.001(3)
C14 0.030(4) 0.024(4) 0.024(3) 0.000(3) 0.003(3) -0.008(3)
C15 0.031(4) 0.025(4) 0.023(3) 0.000(3) 0.002(3) 0.000(3)
C16 0.035(4) 0.021(4) 0.026(4) -0.001(3) 0.006(3) 0.002(3)
C17 0.025(3) 0.021(4) 0.022(3) -0.001(3) 0.003(3) -0.001(3)
C18 0.030(4) 0.024(4) 0.025(3) 0.004(3) 0.003(3) -0.001(3)
C19 0.029(4) 0.027(4) 0.031(4) 0.002(3) 0.003(3) -0.005(3)
C20 0.023(4) 0.031(4) 0.036(4) 0.003(3) 0.004(3) -0.002(3)
N21 0.027(3) 0.019(3) 0.029(3) 0.000(2) 0.000(2) 0.002(2)
C22 0.029(4) 0.027(4) 0.029(4) 0.005(3) 0.002(3) 0.001(3)
C23 0.025(4) 0.027(4) 0.035(4) 0.007(3) 0.007(3) 0.000(3)
C24 0.029(4) 0.026(4) 0.027(4) 0.002(3) 0.011(3) -0.001(3)
N25 0.030(3) 0.040(4) 0.023(3) 0.001(3) 0.003(3) -0.001(3)
N26 0.062(5) 0.109(8) 0.033(4) -0.007(4) -0.007(4) -0.019(5)
C26 0.036(4) 0.061(6) 0.033(5) -0.008(4) 0.002(4) -0.013(4)
N27 0.041(4) 0.038(4) 0.062(5) -0.017(4) 0.005(4) -0.005(3)
C27 0.031(4) 0.030(4) 0.040(4) -0.015(3) 0.008(3) -0.004(3)
N28 0.028(3) 0.026(3) 0.034(3) 0.000(3) 0.008(3) -0.002(3)
C29 0.039(4) 0.029(4) 0.033(4) 0.002(3) 0.008(3) -0.008(3)
C30 0.045(5) 0.035(5) 0.034(4) 0.011(4) 0.019(4) 0.002(4)
C31 0.039(4) 0.039(5) 0.024(4) 0.005(3) 0.009(3) 0.007(4)
N32 0.036(3) 0.023(3) 0.026(3) 0.004(3) 0.008(3) 0.003(3)
C33 0.028(4) 0.022(4) 0.024(3) 0.003(3) 0.004(3) 0.002(3)
C34 0.024(4) 0.021(4) 0.023(3) 0.000(3) 0.004(3) 0.000(3)
C35 0.022(3) 0.015(3) 0.027(3) 0.002(3) -0.001(3) 0.000(3)
C36 0.031(4) 0.021(4) 0.028(4) -0.002(3) 0.010(3) 0.002(3)
C37 0.023(3) 0.024(4) 0.026(4) 0.001(3) 0.006(3) 0.002(3)
C38 0.027(4) 0.018(4) 0.032(4) 0.000(3) 0.008(3) 0.001(3)
C39 0.025(4) 0.037(4) 0.029(4) -0.008(3) 0.004(3) -0.001(3)
C40 0.030(4) 0.022(4) 0.042(4) -0.005(3) 0.004(3) -0.001(3)
N41 0.033(3) 0.021(3) 0.031(3) 0.001(3) -0.003(3) -0.004(3)
C42 0.024(4) 0.029(4) 0.037(4) -0.004(3) 0.002(3) 0.003(3)
C43 0.027(4) 0.027(4) 0.035(4) 0.002(3) 0.006(3) 0.004(3)
C44 0.029(4) 0.026(4) 0.024(3) 0.003(3) 0.005(3) 0.000(3)
N45 0.031(3) 0.028(3) 0.026(3) 0.001(3) 0.000(3) 0.003(3)
N46 0.058(5) 0.068(6) 0.038(4) 0.004(4) -0.006(4) 0.012(4)
C46 0.031(4) 0.042(5) 0.037(5) 0.005(4) 0.003(3) 0.014(4)
N47 0.041(4) 0.038(4) 0.064(5) 0.012(4) 0.004(4) 0.006(3)
C47 0.036(4) 0.029(4) 0.044(5) 0.007(4) 0.006(4) 0.004(4)
N48 0.024(3) 0.019(3) 0.041(4) 0.004(3) 0.005(3) 0.005(3)
C49 0.040(4) 0.023(4) 0.038(4) -0.002(3) 0.017(3) 0.001(3)
C50 0.062(6) 0.032(5) 0.042(5) -0.008(4) 0.032(4) -0.012(4)
C51 0.046(5) 0.033(4) 0.029(4) -0.005(3) 0.007(3) -0.002(4)
N52 0.047(4) 0.027(3) 0.024(3) -0.003(3) 0.002(3) -0.012(3)
C53 0.027(4) 0.019(4) 0.029(4) 0.000(3) 0.004(3) -0.001(3)
C54 0.035(4) 0.019(4) 0.029(4) 0.001(3) 0.005(3) -0.005(3)
C55 0.026(4) 0.020(4) 0.030(4) 0.001(3) 0.002(3) 0.001(3)
C56 0.032(4) 0.019(4) 0.032(4) 0.000(3) 0.011(3) -0.002(3)
C57 0.028(4) 0.015(3) 0.024(3) -0.003(3) 0.003(3) -0.003(3)
C58 0.030(4) 0.018(4) 0.033(4) -0.003(3) 0.007(3) -0.001(3)
C59 0.027(4) 0.029(4) 0.030(4) 0.001(3) 0.005(3) 0.000(3)
C60 0.025(4) 0.021(4) 0.040(4) 0.006(3) 0.004(3) -0.001(3)
N61 0.035(3) 0.028(3) 0.027(3) -0.003(3) 0.002(3) 0.005(3)
C62 0.035(4) 0.037(5) 0.036(4) -0.010(4) -0.004(3) 0.004(4)
C63 0.035(4) 0.036(5) 0.035(4) -0.003(3) 0.002(3) -0.004(4)
C64 0.026(4) 0.035(4) 0.033(4) 0.000(3) 0.003(3) 0.006(3)
N65 0.028(3) 0.034(4) 0.027(3) -0.002(3) 0.005(3) 0.002(3)
N66 0.052(5) 0.089(7) 0.027(4) -0.003(4) -0.004(3) -0.010(4)
C66 0.028(4) 0.045(5) 0.039(5) -0.001(4) 0.003(3) -0.003(4)
N67 0.042(4) 0.048(5) 0.069(5) -0.006(4) -0.002(4) -0.013(4)
C67 0.039(5) 0.030(4) 0.045(5) 0.001(4) 0.006(4) 0.003(4)
N68 0.035(3) 0.026(3) 0.035(3) 0.001(3) 0.007(3) -0.001(3)
C69 0.045(5) 0.036(5) 0.035(4) 0.007(4) 0.013(4) -0.005(4)
C70 0.069(6) 0.044(5) 0.044(5) 0.009(4) 0.023(5) 0.003(5)
C71 0.073(6) 0.052(6) 0.022(4) 0.007(4) 0.022(4) 0.026(5)
N72 0.043(4) 0.051(4) 0.025(3) 0.001(3) -0.001(3) 0.015(3)
C73 0.028(4) 0.028(4) 0.024(3) -0.004(3) -0.001(3) 0.010(3)
C74 0.046(5) 0.034(4) 0.019(3) 0.000(3) 0.009(3) 0.014(4)
C75 0.028(4) 0.025(4) 0.028(4) 0.000(3) 0.002(3) 0.004(3)
C76 0.040(4) 0.022(4) 0.028(4) 0.001(3) 0.009(3) 0.006(3)
C77 0.031(4) 0.025(4) 0.018(3) 0.003(3) 0.003(3) 0.004(3)
C78 0.029(4) 0.021(4) 0.028(4) 0.000(3) 0.003(3) 0.002(3)
C79 0.027(4) 0.030(4) 0.030(4) -0.002(3) -0.001(3) 0.003(3)
C80 0.028(4) 0.027(4) 0.038(4) -0.007(3) 0.005(3) 0.004(3)

loop_
_atom_type_symbol
_atom_type_description
_atom_type_scat_dispersion_real
_atom_type_scat_dispersion_imag
_atom_type_scat_source
C C 0.0033 0.0016 'International Tables Vol C Tables 4.2.6.8 and 6.1.1.4'
H H 0.0000 0.0000 'International Tables Vol C Tables 4.2.6.8 and 6.1.1.4'
N N 0.0061 0.0033 'International Tables Vol C Tables 4.2.6.8 and 6.1.1.4'
Cu Cu 0.3201 1.2651 'International Tables Vol C Tables 4.2.6.8 and 6.1.1.4'
Br Br -0.2901 2.4595 'International Tables Vol C Tables 4.2.6.8 and 6.1.1.4'
O O 0.0106 0.0060 'International Tables Vol C Tables 4.2.6.8 and 6.1.1.4'

loop_
_geom_angle_atom_site_label_1
_geom_angle_atom_site_label_2
_geom_angle_atom_site_label_3
_geom_angle
N1 Cu1 N21 175.4(2)
N1 Cu1 N12 80.6(2)
N21 Cu1 N12 94.9(2)
N1 Cu1 N32 100.0(2)
N21 Cu1 N32 80.0(2)
N12 Cu1 N32 100.0(2)
N1 Cu1 Br2 91.31(18)
N21 Cu1 Br2 92.85(16)
N12 Cu1 Br2 145.61(18)
N32 Cu1 Br2 114.34(16)
N1 Cu1 Br1 97.7(2)
N21 Cu1 Br1 86.9(2)
N12 Cu1 Br1 177.4(2)
N32 Cu1 Br1 82.2(2)
Br2 Cu1 Br1 32.16(18)
C2 N1 C13 118.4(6)
C2 N1 Cu1 126.4(5)
C13 N1 Cu1 115.1(4)
N61 Cu2 N41 174.6(2)
N61 Cu2 N52 96.0(2)
N41 Cu2 N52 80.3(2)
N61 Cu2 N72 77.1(2)
N41 Cu2 N72 99.2(2)
N52 Cu2 N72 94.5(2)
N61 Cu2 Br4 90.0(2)
N41 Cu2 Br4 94.8(2)
N52 Cu2 Br4 108.0(4)
N72 Cu2 Br4 155.3(3)
N61 Cu2 Br3 89.11(17)
N41 Cu2 Br3 94.69(18)
N52 Cu2 Br3 174.84(16)
N72 Cu2 Br3 87.48(17)
Br4 Cu2 Br3 71.0(3)
N1 C2 C3 121.7(7)
C4 C3 C2 120.6(7)
C3 C4 C15 118.1(7)
C19 N5 C17 117.9(6)
N81 C82 C83 177.0(13)
N6 C6 C19 179.2(9)
N7 C7 C20 177.5(9)
C20 N8 C18 116.2(6)
C10 C9 C16 117.9(7)
C9 C10 C11 119.7(7)
N12 C11 C10 123.2(7)
C11 N12 C14 118.2(7)
C11 N12 Cu1 130.4(5)
C14 N12 Cu1 111.1(5)
N1 C13 C15 123.5(6)
N1 C13 C14 116.1(6)
C15 C13 C14 120.5(6)
N12 C14 C16 122.5(6)
N12 C14 C13 116.2(6)
C16 C14 C13 121.3(6)
C13 C15 C4 117.7(6)
C13 C15 C17 119.1(6)
C4 C15 C17 123.2(6)
C14 C16 C9 118.3(6)
C14 C16 C18 119.1(6)
C9 C16 C18 122.6(7)
N5 C17 C18 120.8(6)
N5 C17 C15 119.2(6)
C18 C17 C15 120.1(6)
N8 C18 C17 121.5(6)
N8 C18 C16 118.5(6)
C17 C18 C16 119.9(6)
N5 C19 C20 120.9(6)
N5 C19 C6 118.2(7)
C20 C19 C6 120.9(7)
N8 C20 C19 122.5(7)
N8 C20 C7 116.2(6)
C19 C20 C7 121.2(7)
C33 N21 C22 117.8(6)
C33 N21 Cu1 115.5(4)
C22 N21 Cu1 126.5(5)
N21 C22 C23 122.6(7)
C22 C23 C24 120.3(6)
C23 C24 C35 118.1(6)
C39 N25 C37 117.2(6)
N26 C26 C39 176.8(9)
N27 C27 C40 176.3(9)
C40 N28 C38 116.4(6)
C30 C29 C36 118.3(7)
C29 C30 C31 120.3(7)
N32 C31 C30 122.0(7)
C31 N32 C34 118.8(6)
C31 N32 Cu1 131.2(5)
C34 N32 Cu1 109.9(4)
N21 C33 C35 122.9(6)
N21 C33 C34 116.8(6)
C35 C33 C34 120.3(6)
N32 C34 C36 122.8(6)
N32 C34 C33 116.9(6)
C36 C34 C33 120.3(6)
C24 C35 C33 118.3(6)
C24 C35 C37 122.6(6)
C33 C35 C37 119.1(6)
C34 C36 C29 117.7(6)
C34 C36 C38 119.6(6)
C29 C36 C38 122.6(7)
N25 C37 C38 121.2(6)
N25 C37 C35 118.4(6)
C38 C37 C35 120.4(6)
N28 C38 C37 120.8(6)
N28 C38 C36 119.2(6)
C37 C38 C36 120.0(6)
N25 C39 C40 121.6(6)
N25 C39 C26 118.1(6)
C40 C39 C26 120.3(7)
N28 C40 C39 122.7(7)
N28 C40 C27 118.0(7)
C39 C40 C27 119.2(7)
C53 N41 C42 117.5(6)
C53 N41 Cu2 114.0(5)
C42 N41 Cu2 128.4(5)
N41 C42 C43 122.7(7)
C42 C43 C44 120.8(7)
C43 C44 C55 117.6(6)
C59 N45 C57 117.6(6)
N46 C46 C59 175.8(8)
N47 C47 C60 174.0(9)
C60 N48 C58 116.5(6)
C50 C49 C56 117.9(7)
C51 C50 C49 120.6(7)
N52 C51 C50 122.1(7)
C51 N52 C54 118.9(7)
C51 N52 Cu2 129.3(5)
C54 N52 Cu2 111.5(5)
N41 C53 C55 122.1(6)
N41 C53 C54 117.0(6)
C55 C53 C54 120.8(6)
N52 C54 C56 123.0(6)
N52 C54 C53 116.2(6)
C56 C54 C53 120.8(6)
C53 C55 C44 119.1(6)
C53 C55 C57 119.3(6)
C44 C55 C57 121.6(6)
C54 C56 C49 117.5(7)
C54 C56 C58 118.8(6)
C49 C56 C58 123.7(7)
N45 C57 C58 121.5(6)
N45 C57 C55 118.7(6)
C58 C57 C55 119.8(6)
N48 C58 C57 120.4(6)
N48 C58 C56 119.2(6)
C57 C58 C56 120.4(6)
N45 C59 C60 120.7(6)
N45 C59 C46 119.4(6)
C60 C59 C46 119.8(7)
N48 C60 C59 123.2(6)
N48 C60 C47 118.8(6)
C59 C60 C47 117.9(7)
C62 N61 C73 118.4(6)
C62 N61 Cu2 123.1(5)
C73 N61 Cu2 118.2(5)
N61 C62 C63 122.9(7)
C62 C63 C64 119.5(7)
C63 C64 C75 117.6(7)
C79 N65 C77 117.0(6)
N66 C66 C79 177.8(9)
N67 C67 C80 176.8(9)
C78 N68 C80 117.1(6)
C70 C69 C76 118.5(8)
C69 C70 C71 119.0(8)
N72 C71 C70 122.8(7)
C71 N72 C74 118.1(7)
C71 N72 Cu2 131.6(6)
C74 N72 Cu2 108.3(5)
N61 C73 C75 122.9(7)
N61 C73 C74 117.9(6)
C75 C73 C74 119.3(6)
N72 C74 C76 122.1(7)
N72 C74 C73 116.0(7)
C76 C74 C73 121.8(6)
C73 C75 C64 118.6(7)
C73 C75 C77 119.1(6)
C64 C75 C77 122.2(6)
C74 C76 C69 119.3(7)
C74 C76 C78 119.4(6)
C69 C76 C78 121.2(7)
N65 C77 C78 121.2(6)
N65 C77 C75 118.3(6)
C78 C77 C75 120.5(6)
N68 C78 C77 121.5(6)
N68 C78 C76 118.9(6)
C77 C78 C76 119.6(6)
N65 C79 C80 121.7(6)
N65 C79 C66 117.9(6)
C80 C79 C66 120.4(7)
N68 C80 C79 121.5(7)
N68 C80 C67 117.7(7)
C79 C80 C67 120.8(7)

loop_
_geom_bond_atom_site_label_1
_geom_bond_atom_site_label_2
_geom_bond_distance
_geom_bond_site_symmetry_2
Br1 Cu1 2.685(7) .
Cu1 N1 1.993(6) .
Cu1 N21 1.998(6) .
Cu1 N12 2.088(6) .
Cu1 N32 2.164(6) .
Cu1 Br2 2.4037(13) .
N1 C2 1.339(9) .
N1 C13 1.343(9) .
Cu2 N61 2.017(6) .
Cu2 N41 2.020(6) .
Cu2 N52 2.109(7) .
Cu2 N72 2.301(7) .
Cu2 Br4 2.475(7) .
Cu2 Br3 2.5019(13) .
C2 C3 1.391(10) .
C3 C4 1.380(10) .
C4 C15 1.406(10) .
N5 C19 1.318(9) .
N5 C17 1.328(8) .
C83 C82 1.401(15) .
Br6 Br6 2.317(4) 3_666
N6 C6 1.153(10) .
C82 N81 1.204(15) .
C6 C19 1.438(10) .
Br7 Br7 2.293(4) 3_655
N7 C7 1.146(10) .
C7 C20 1.449(11) .
N8 C20 1.324(9) .
N8 C18 1.336(9) .
C9 C10 1.380(11) .
C9 C16 1.420(10) .
C10 C11 1.382(11) .
C11 N12 1.319(9) .
N12 C14 1.362(9) .
C13 C15 1.402(9) .
C13 C14 1.447(9) .
C14 C16 1.382(10) .
C15 C17 1.444(10) .
C16 C18 1.454(9) .
C17 C18 1.426(9) .
C19 C20 1.414(10) .
N21 C33 1.348(9) .
N21 C22 1.349(9) .
C22 C23 1.365(10) .
C23 C24 1.392(10) .
C24 C35 1.397(9) .
N25 C39 1.320(9) .
N25 C37 1.341(8) .
N26 C26 1.143(10) .
C26 C39 1.446(10) .
N27 C27 1.153(10) .
C27 C40 1.456(10) .
N28 C40 1.319(9) .
N28 C38 1.353(9) .
C29 C30 1.367(11) .
C29 C36 1.429(10) .
C30 C31 1.395(11) .
C31 N32 1.334(9) .
N32 C34 1.353(8) .
C33 C35 1.399(9) .
C33 C34 1.459(9) .
C34 C36 1.391(10) .
C35 C37 1.436(9) .
C36 C38 1.434(10) .
C37 C38 1.424(9) .
C39 C40 1.406(10) .
N41 C53 1.349(9) .
N41 C42 1.358(9) .
C42 C43 1.357(10) .
C43 C44 1.371(10) .
C44 C55 1.401(9) .
N45 C59 1.317(9) .
N45 C57 1.332(8) .
N46 C46 1.147(10) .
C46 C59 1.442(10) .
N47 C47 1.166(10) .
C47 C60 1.436(11) .
N48 C60 1.319(9) .
N48 C58 1.341(9) .
C49 C50 1.385(11) .
C49 C56 1.412(10) .
C50 C51 1.385(12) .
C51 N52 1.319(10) .
N52 C54 1.349(9) .
C53 C55 1.391(9) .
C53 C54 1.454(9) .
C54 C56 1.403(10) .
C55 C57 1.452(10) .
C56 C58 1.446(10) .
C57 C58 1.431(9) .
C59 C60 1.411(10) .
N61 C62 1.332(10) .
N61 C73 1.335(9) .
C62 C63 1.390(10) .
C63 C64 1.393(11) .
C64 C75 1.406(10) .
N65 C79 1.329(9) .
N65 C77 1.333(8) .
N66 C66 1.154(10) .
C66 C79 1.446(10) .
N67 C67 1.146(10) .
C67 C80 1.451(11) .
N68 C78 1.320(9) .
N68 C80 1.337(9) .
C69 C70 1.376(11) .
C69 C76 1.408(10) .
C70 C71 1.394(13) .
C71 N72 1.336(11) .
N72 C74 1.367(9) .
C73 C75 1.401(9) .
C73 C74 1.474(10) .
C74 C76 1.368(11) .
C75 C77 1.464(10) .
C76 C78 1.461(9) .
C77 C78 1.417(9) .
C79 C80 1.399(10) .
O3 O4 1.131(19) 3_665
O4 O3 1.131(19) 3_665
